data_7152004
loop_
_publ_author_name
'Kudale, Amit A.'
'Miller, David O.'
'Dawe, Louise N.'
'Bodwell, Graham J.'

_publ_section_title
;
 Intramolecular Povarov reactions involving 3-aminocoumarins.
;
_journal_issue 20
_journal_name_full 'Organic &amp; biomolecular chemistry'
_journal_page_first 7196
_journal_page_last 7206
_journal_paper_doi 10.1039/c1ob05867c
_journal_volume 9
_journal_year 2011
_chemical_formula_moiety 'C25 H18 N2 O5'
_chemical_formula_sum 'C25 H18 N2 O5'
_chemical_formula_weight 426.43
_chemical_name_systematic
;
?
;
_space_group_IT_number 14
_symmetry_cell_setting monoclinic
_symmetry_Int_Tables_number 14
_symmetry_space_group_name_Hall '-P 2ybc'
_symmetry_space_group_name_H-M 'P 1 21/c 1'
_atom_sites_solution_hydrogens geom
_atom_sites_solution_primary direct
_atom_sites_solution_secondary difmap
_audit_creation_method SHELXL-97
_cell_angle_alpha 90.00
_cell_angle_beta 100.732(5)
_cell_angle_gamma 90.00
_cell_formula_units_Z 4
_cell_length_a 16.814(4)
_cell_length_b 13.493(3)
_cell_length_c 8.7591(18)
_cell_measurement_reflns_used 7975
_cell_measurement_temperature 153(2)
_cell_measurement_theta_max 32.5311
_cell_measurement_theta_min 1.9487
_cell_volume 1952.4(8)
_computing_cell_refinement 'CrystalClear (Rigaku/MSC Inc., 2005)'
_computing_data_collection 'CrystalClear (Rigaku/MSC Inc., 2005)'
_computing_data_reduction 'CrystalClear (Rigaku/MSC Inc., 2005)'
_computing_molecular_graphics 'CrystalStructure3.7.0(Rigaku/MSC Inc.,2005)'
_computing_publication_material 'CrystalStructure3.7.0(Rigaku/MSC Inc.,2005)'
_computing_structure_refinement 'SHELXL-97 (Acta Cryst., 2008, A64, 112-122)'
_computing_structure_solution 'SHELXL-97 (Acta Cryst., 2008, A64, 112-122)'
_diffrn_ambient_temperature 153(2)
_diffrn_detector_area_resol_mean 14.63
_diffrn_measured_fraction_theta_full 0.999
_diffrn_measured_fraction_theta_max 0.999
_diffrn_measurement_device_type 'Rigaku Saturn'
_diffrn_measurement_method \w
_diffrn_radiation_monochromator graphite
_diffrn_radiation_source 'fine-focus sealed tube'
_diffrn_radiation_type MoK\a
_diffrn_radiation_wavelength 0.71070
_diffrn_reflns_av_R_equivalents 0.0628
_diffrn_reflns_av_sigmaI/netI 0.0454
_diffrn_reflns_limit_h_max 21
_diffrn_reflns_limit_h_min -19
_diffrn_reflns_limit_k_max 16
_diffrn_reflns_limit_k_min -16
_diffrn_reflns_limit_l_max 10
_diffrn_reflns_limit_l_min -10
_diffrn_reflns_number 18140
_diffrn_reflns_theta_full 26.49
_diffrn_reflns_theta_max 26.49
_diffrn_reflns_theta_min 2.88
_exptl_absorpt_coefficient_mu 0.102
_exptl_absorpt_correction_T_max 0.9964
_exptl_absorpt_correction_T_min 0.9784
_exptl_absorpt_correction_type numerical
_exptl_absorpt_process_details '(T. Higashi, 2000)'
_exptl_crystal_colour Colorless
_exptl_crystal_density_diffrn 1.451
_exptl_crystal_density_method 'not measured'
_exptl_crystal_description Platelet
_exptl_crystal_F_000 888
_exptl_crystal_size_max 0.20
_exptl_crystal_size_mid 0.20
_exptl_crystal_size_min 0.20
_refine_diff_density_max 0.190
_refine_diff_density_min -0.208
_refine_diff_density_rms 0.049
_refine_ls_extinction_method none
_refine_ls_goodness_of_fit_ref 1.305
_refine_ls_hydrogen_treatment mixed
_refine_ls_matrix_type full
_refine_ls_number_parameters 293
_refine_ls_number_reflns 4040
_refine_ls_number_restraints 0
_refine_ls_restrained_S_all 1.305
_refine_ls_R_factor_all 0.1154
_refine_ls_R_factor_gt 0.0992
_refine_ls_shift/su_max 0.001
_refine_ls_shift/su_mean 0.000
_refine_ls_structure_factor_coef Fsqd
_refine_ls_weighting_details 'calc w=1/[\s^2^(Fo^2^)+(0.0370P)^2^+1.8023P] where P=(Fo^2^+2Fc^2^)/3'
_refine_ls_weighting_scheme calc
_refine_ls_wR_factor_gt 0.1784
_refine_ls_wR_factor_ref 0.1859
_reflns_number_gt 3488
_reflns_number_total 4040
_reflns_threshold_expression >2sigma(I)
_cod_data_source_file c1ob05867c.txt
_cod_data_source_block AAK-4-70
_cod_depositor_comments
;
The following automatic conversions were performed:

'_exptl_absorpt_correction_type' value 'Numerical' changed to
'numerical' according to
/home/saulius/struct/CIF-dictionaries/cif_core.dic dictionary named
'cif_core.dic' version 2.4.1 from 2010-06-29.

Automatic conversion script
Id: cif_fix_values 1715 2011-07-08 13:25:40Z adriana 
;
_cod_original_cell_volume 1952.5(7)
_cod_database_code 7152004

loop_
_symmetry_equiv_pos_as_xyz
'x, y, z'
'-x, y+1/2, -z+1/2'
'-x, -y, -z'
'x, -y-1/2, z-1/2'

loop_
_atom_site_label
_atom_site_type_symbol
_atom_site_fract_x
_atom_site_fract_y
_atom_site_fract_z
_atom_site_U_iso_or_equiv
_atom_site_adp_type
_atom_site_occupancy
_atom_site_symmetry_multiplicity
_atom_site_calc_flag
_atom_site_refinement_flags
O1 O -0.00208(13) 0.61823(17) 0.8470(3) 0.0388(6) Uani 1 1 d .
O2 O -0.00339(14) 0.58796(18) 0.5996(3) 0.0435(6) Uani 1 1 d .
O3 O 0.38353(15) 0.4039(2) 0.7007(3) 0.0563(7) Uani 1 1 d .
O4 O 0.4620(2) 0.9069(3) 1.1823(5) 0.0872(11) Uani 1 1 d .
O5 O 0.51152(19) 0.8059(3) 1.3664(4) 0.0836(11) Uani 1 1 d .
N1 N 0.14419(17) 0.5009(2) 0.6507(3) 0.0386(7) Uani 1 1 d .
N2 N 0.4649(2) 0.8257(3) 1.2463(5) 0.0633(10) Uani 1 1 d .
C1 C 0.0345(2) 0.5837(2) 0.7321(4) 0.0360(7) Uani 1 1 d .
C2 C 0.1162(2) 0.5442(2) 0.7734(4) 0.0357(7) Uani 1 1 d .
C3 C 0.21211(19) 0.4334(3) 0.6966(4) 0.0368(8) Uani 1 1 d .
H3 H 0.1943 0.3761 0.7544 0.044 Uiso 1 1 calc R
C4 C 0.2450(2) 0.3951(2) 0.5577(4) 0.0381(8) Uani 1 1 d .
C5 C 0.1950(2) 0.3698(3) 0.4186(4) 0.0424(8) Uani 1 1 d .
H5 H 0.1380 0.3747 0.4102 0.051 Uiso 1 1 calc R
C6 C 0.2266(2) 0.3375(3) 0.2913(4) 0.0454(9) Uani 1 1 d .
H6 H 0.1914 0.3200 0.1973 0.055 Uiso 1 1 calc R
C7 C 0.3092(2) 0.3313(3) 0.3024(4) 0.0493(9) Uani 1 1 d .
H7 H 0.3311 0.3110 0.2151 0.059 Uiso 1 1 calc R
C8 C 0.3602(2) 0.3546(3) 0.4407(4) 0.0518(10) Uani 1 1 d .
H8 H 0.4172 0.3494 0.4487 0.062 Uiso 1 1 calc R
C9 C 0.3281(2) 0.3855(3) 0.5678(4) 0.0443(9) Uani 1 1 d .
C10 C 0.3533(2) 0.4272(3) 0.8381(4) 0.0478(9) Uani 1 1 d .
H10A H 0.3957 0.4628 0.9114 0.057 Uiso 1 1 calc R
H10B H 0.3409 0.3650 0.8887 0.057 Uiso 1 1 calc R
C11 C 0.2776(2) 0.4908(3) 0.8043(4) 0.0387(8) Uani 1 1 d .
H11 H 0.2903 0.5520 0.7489 0.046 Uiso 1 1 calc R
C12 C 0.2485(2) 0.5225(3) 0.9541(4) 0.0385(8) Uani 1 1 d .
H12 H 0.2537 0.4641 1.0254 0.046 Uiso 1 1 calc R
C13 C 0.1600(2) 0.5532(2) 0.9193(4) 0.0359(7) Uani 1 1 d .
C14 C 0.1196(2) 0.5910(2) 1.0394(4) 0.0368(8) Uani 1 1 d .
C15 C 0.1543(2) 0.5962(3) 1.1976(4) 0.0430(9) Uani 1 1 d .
H15 H 0.2090 0.5767 1.2306 0.052 Uiso 1 1 calc R
C16 C 0.1110(2) 0.6287(3) 1.3059(4) 0.0466(9) Uani 1 1 d .
H16 H 0.1362 0.6318 1.4123 0.056 Uiso 1 1 calc R
C17 C 0.0309(2) 0.6572(3) 1.2618(4) 0.0479(9) Uani 1 1 d .
H17 H 0.0015 0.6793 1.3381 0.057 Uiso 1 1 calc R
C18 C -0.0066(2) 0.6536(3) 1.1077(4) 0.0414(8) Uani 1 1 d .
H18 H -0.0614 0.6731 1.0759 0.050 Uiso 1 1 calc R
C19 C 0.0390(2) 0.6203(3) 1.0007(4) 0.0386(8) Uani 1 1 d .
C20 C 0.3047(2) 0.6040(3) 1.0334(4) 0.0381(8) Uani 1 1 d .
C21 C 0.2938(2) 0.7018(3) 0.9851(4) 0.0424(8) Uani 1 1 d .
H21 H 0.2499 0.7185 0.9043 0.051 Uiso 1 1 calc R
C22 C 0.3462(2) 0.7758(3) 1.0531(4) 0.0475(9) Uani 1 1 d .
H22 H 0.3389 0.8428 1.0200 0.057 Uiso 1 1 calc R
C23 C 0.4092(2) 0.7485(3) 1.1703(4) 0.0478(9) Uani 1 1 d .
C24 C 0.4223(2) 0.6528(3) 1.2210(4) 0.0501(10) Uani 1 1 d .
H24 H 0.4664 0.6366 1.3018 0.060 Uiso 1 1 calc R
C25 C 0.3694(2) 0.5804(3) 1.1510(4) 0.0454(9) Uani 1 1 d .
H25 H 0.3774 0.5135 1.1840 0.055 Uiso 1 1 calc R
H1 H 0.107(2) 0.484(3) 0.571(4) 0.047 Uiso 1 1 d .

loop_
_atom_site_aniso_label
_atom_site_aniso_U_11
_atom_site_aniso_U_22
_atom_site_aniso_U_33
_atom_site_aniso_U_23
_atom_site_aniso_U_13
_atom_site_aniso_U_12
O1 0.0381(13) 0.0444(13) 0.0336(12) -0.0038(10) 0.0058(10) 0.0012(10)
O2 0.0399(14) 0.0526(15) 0.0351(13) -0.0025(11) -0.0004(11) 0.0037(11)
O3 0.0357(14) 0.082(2) 0.0489(15) -0.0180(14) 0.0009(12) 0.0065(13)
O4 0.068(2) 0.061(2) 0.129(3) -0.022(2) 0.009(2) -0.0176(18)
O5 0.059(2) 0.100(3) 0.083(2) -0.034(2) -0.0100(18) -0.0181(18)
N1 0.0364(16) 0.0473(18) 0.0290(15) -0.0046(12) -0.0020(12) 0.0057(13)
N2 0.041(2) 0.073(3) 0.078(3) -0.030(2) 0.0151(19) -0.0080(19)
C1 0.0379(18) 0.0365(18) 0.0336(18) -0.0044(14) 0.0067(14) -0.0026(14)
C2 0.0371(18) 0.0392(19) 0.0295(17) 0.0029(14) 0.0030(14) 0.0006(14)
C3 0.0362(18) 0.0407(19) 0.0313(17) 0.0005(14) 0.0009(14) 0.0026(14)
C4 0.0402(19) 0.0364(18) 0.0371(18) 0.0032(15) 0.0055(15) 0.0040(15)
C5 0.042(2) 0.045(2) 0.0385(19) -0.0018(16) 0.0020(15) 0.0047(16)
C6 0.052(2) 0.043(2) 0.0382(19) 0.0010(16) 0.0022(16) 0.0072(17)
C7 0.060(2) 0.047(2) 0.043(2) -0.0009(17) 0.0148(18) 0.0063(19)
C8 0.046(2) 0.062(3) 0.050(2) -0.0050(19) 0.0151(18) 0.0059(19)
C9 0.041(2) 0.050(2) 0.040(2) -0.0032(16) 0.0024(16) 0.0014(16)
C10 0.043(2) 0.058(2) 0.0386(19) -0.0089(17) -0.0022(16) 0.0065(18)
C11 0.0401(19) 0.0413(19) 0.0326(17) 0.0024(14) 0.0017(14) -0.0014(15)
C12 0.0384(19) 0.0440(19) 0.0314(17) 0.0025(15) 0.0025(14) -0.0010(15)
C13 0.0368(18) 0.0386(18) 0.0318(17) 0.0021(14) 0.0049(14) -0.0048(15)
C14 0.0413(19) 0.0387(19) 0.0299(17) 0.0007(14) 0.0059(14) -0.0061(15)
C15 0.054(2) 0.045(2) 0.0296(18) -0.0011(15) 0.0068(16) -0.0074(17)
C16 0.062(2) 0.048(2) 0.0283(18) 0.0014(15) 0.0048(16) -0.0104(18)
C17 0.067(3) 0.040(2) 0.040(2) -0.0022(16) 0.0191(18) -0.0062(18)
C18 0.044(2) 0.0383(19) 0.043(2) -0.0025(16) 0.0124(16) -0.0011(16)
C19 0.046(2) 0.0380(18) 0.0314(17) 0.0002(14) 0.0049(15) -0.0053(15)
C20 0.0388(19) 0.046(2) 0.0287(17) -0.0028(15) 0.0043(14) -0.0005(15)
C21 0.043(2) 0.051(2) 0.0328(18) -0.0008(16) 0.0046(15) 0.0022(17)
C22 0.045(2) 0.049(2) 0.051(2) -0.0078(18) 0.0152(17) -0.0027(17)
C23 0.040(2) 0.056(2) 0.048(2) -0.0157(18) 0.0106(17) -0.0106(18)
C24 0.041(2) 0.067(3) 0.039(2) -0.0111(19) -0.0004(16) 0.0013(19)
C25 0.043(2) 0.051(2) 0.0384(19) -0.0013(17) -0.0021(16) 0.0002(17)

loop_
_atom_type_symbol
_atom_type_description
_atom_type_scat_dispersion_real
_atom_type_scat_dispersion_imag
_atom_type_scat_source
C C 0.0033 0.0016 'International Tables Vol C Tables 4.2.6.8 and 6.1.1.4'
H H 0.0000 0.0000 'International Tables Vol C Tables 4.2.6.8 and 6.1.1.4'
N N 0.0061 0.0033 'International Tables Vol C Tables 4.2.6.8 and 6.1.1.4'
O O 0.0106 0.0060 'International Tables Vol C Tables 4.2.6.8 and 6.1.1.4'

loop_
_geom_angle_atom_site_label_1
_geom_angle_atom_site_label_2
_geom_angle_atom_site_label_3
_geom_angle
C1 O1 C19 120.8(3)
C9 O3 C10 117.6(3)
C2 N1 C3 114.4(3)
C2 N1 H1 116(2)
C3 N1 H1 117(2)
O5 N2 O4 123.7(4)
O5 N2 C23 119.1(4)
O4 N2 C23 117.2(4)
O2 C1 O1 117.5(3)
O2 C1 C2 123.9(3)
O1 C1 C2 118.7(3)
C13 C2 N1 124.6(3)
C13 C2 C1 121.6(3)
N1 C2 C1 113.9(3)
N1 C3 C4 112.1(3)
N1 C3 C11 107.0(3)
C4 C3 C11 109.9(3)
N1 C3 H3 109.3
C4 C3 H3 109.3
C11 C3 H3 109.3
C5 C4 C9 118.1(3)
C5 C4 C3 122.4(3)
C9 C4 C3 119.5(3)
C4 C5 C6 121.4(3)
C4 C5 H5 119.3
C6 C5 H5 119.3
C7 C6 C5 119.5(3)
C7 C6 H6 120.2
C5 C6 H6 120.2
C6 C7 C8 120.1(4)
C6 C7 H7 120.0
C8 C7 H7 120.0
C7 C8 C9 119.9(4)
C7 C8 H8 120.0
C9 C8 H8 120.0
O3 C9 C4 123.6(3)
O3 C9 C8 115.5(3)
C4 C9 C8 120.9(3)
O3 C10 C11 112.2(3)
O3 C10 H10A 109.2
C11 C10 H10A 109.2
O3 C10 H10B 109.2
C11 C10 H10B 109.2
H10A C10 H10B 107.9
C10 C11 C3 108.5(3)
C10 C11 C12 112.2(3)
C3 C11 C12 111.1(3)
C10 C11 H11 108.3
C3 C11 H11 108.3
C12 C11 H11 108.3
C13 C12 C20 113.2(3)
C13 C12 C11 111.0(3)
C20 C12 C11 108.5(3)
C13 C12 H12 108.0
C20 C12 H12 108.0
C11 C12 H12 108.0
C2 C13 C14 118.0(3)
C2 C13 C12 120.3(3)
C14 C13 C12 121.7(3)
C19 C14 C15 115.7(3)
C19 C14 C13 119.4(3)
C15 C14 C13 124.8(3)
C16 C15 C14 121.6(4)
C16 C15 H15 119.2
C14 C15 H15 119.2
C15 C16 C17 120.6(3)
C15 C16 H16 119.7
C17 C16 H16 119.7
C18 C17 C16 120.4(3)
C18 C17 H17 119.8
C16 C17 H17 119.8
C17 C18 C19 117.5(3)
C17 C18 H18 121.2
C19 C18 H18 121.2
C18 C19 C14 124.1(3)
C18 C19 O1 114.9(3)
C14 C19 O1 121.0(3)
C21 C20 C25 119.0(3)
C21 C20 C12 120.6(3)
C25 C20 C12 120.3(3)
C20 C21 C22 121.0(3)
C20 C21 H21 119.5
C22 C21 H21 119.5
C23 C22 C21 117.6(4)
C23 C22 H22 121.2
C21 C22 H22 121.2
C24 C23 C22 123.2(3)
C24 C23 N2 118.0(4)
C22 C23 N2 118.8(4)
C23 C24 C25 118.0(3)
C23 C24 H24 121.0
C25 C24 H24 121.0
C24 C25 C20 121.1(4)
C24 C25 H25 119.4
C20 C25 H25 119.4

loop_
_geom_bond_atom_site_label_1
_geom_bond_atom_site_label_2
_geom_bond_distance
O1 C1 1.356(4)
O1 C19 1.394(4)
O2 C1 1.217(4)
O3 C9 1.372(4)
O3 C10 1.426(4)
O4 N2 1.227(5)
O5 N2 1.219(5)
N1 C2 1.380(4)
N1 C3 1.458(4)
N1 H1 0.88(4)
N2 C23 1.475(5)
C1 C2 1.454(4)
C2 C13 1.357(4)
C3 C4 1.518(5)
C3 C11 1.522(4)
C3 H3 1.0000
C4 C5 1.388(4)
C4 C9 1.389(5)
C5 C6 1.392(5)
C5 H5 0.9500
C6 C7 1.376(5)
C6 H6 0.9500
C7 C8 1.384(5)
C7 H7 0.9500
C8 C9 1.389(5)
C8 H8 0.9500
C10 C11 1.518(5)
C10 H10A 0.9900
C10 H10B 0.9900
C11 C12 1.544(5)
C11 H11 1.0000
C12 C13 1.519(5)
C12 C20 1.530(5)
C12 H12 1.0000
C13 C14 1.447(4)
C14 C19 1.392(5)
C14 C15 1.402(4)
C15 C16 1.371(5)
C15 H15 0.9500
C16 C17 1.385(5)
C16 H16 0.9500
C17 C18 1.380(5)
C17 H17 0.9500
C18 C19 1.391(5)
C18 H18 0.9500
C20 C21 1.388(5)
C20 C25 1.388(4)
C21 C22 1.390(5)
C21 H21 0.9500
C22 C23 1.381(5)
C22 H22 0.9500
C23 C24 1.369(6)
C24 C25 1.386(5)
C24 H24 0.9500
C25 H25 0.9500
